data_7127053
loop_
_publ_author_name
'Gautier, Romain'
'Cl\'erac, Rodolphe'
'Paris, Michael'
'Massuyeau, Florian'

_publ_section_title
;
 Role of specific distorted metal complexes in exciton self-trapping for
 hybrid metal halides.
;
_journal_issue 70
_journal_name_full 'Chemical communications (Cambridge, England)'
_journal_page_first 10139
_journal_page_last 10142
_journal_paper_doi 10.1039/d0cc04778c
_journal_volume 56
_journal_year 2020
_chemical_formula_moiety 'Cd0.5 Cl2, C3 H8 N'
_chemical_formula_sum 'C3 H8 Cd0.5 Cl2 N'
_chemical_formula_weight 185.20
_space_group_crystal_system monoclinic
_space_group_IT_number 15
_space_group_name_Hall '-C 2yc'
_space_group_name_H-M_alt 'C 1 2/c 1'
_atom_sites_solution_hydrogens geom
_atom_sites_solution_primary direct
_audit_creation_date 2020-04-30
_audit_creation_method
;
Olex2 1.2
(compiled 2018.05.29 svn.r3508 for OlexSys, GUI svn.r5506)
;
_audit_update_record
;
2020-04-30 deposited with the CCDC.	2020-08-04 downloaded from the CCDC.
;
_cell_angle_alpha 90
_cell_angle_beta 105.733(4)
_cell_angle_gamma 90
_cell_formula_units_Z 8
_cell_length_a 15.2462(10)
_cell_length_b 15.1744(9)
_cell_length_c 5.7267(2)
_cell_measurement_reflns_used 85
_cell_measurement_temperature 293
_cell_measurement_theta_max 25
_cell_measurement_theta_min 2
_cell_volume 1275.25(12)
_computing_molecular_graphics 'Olex2 (Dolomanov et al., 2009)'
_computing_publication_material 'Olex2 (Dolomanov et al., 2009)'
_computing_structure_refinement 'ShelXL (Sheldrick, 2015)'
_computing_structure_solution 'SIR2004 (Burla et al.,  2007)'
_diffrn_ambient_temperature 293
_diffrn_detector 'CCD area detector'
_diffrn_measured_fraction_theta_full 0.982
_diffrn_measured_fraction_theta_max 0.985
_diffrn_measurement_device_type 'Bruker-Nonius Kappa CCD diffractometer'
_diffrn_radiation_monochromator graphite
_diffrn_radiation_probe x-ray
_diffrn_radiation_type MoK\a
_diffrn_radiation_wavelength 0.71073
_diffrn_reflns_av_R_equivalents 0.0331
_diffrn_reflns_av_unetI/netI 0.0165
_diffrn_reflns_Laue_measured_fraction_full 0.982
_diffrn_reflns_Laue_measured_fraction_max 0.985
_diffrn_reflns_limit_h_max 19
_diffrn_reflns_limit_h_min -19
_diffrn_reflns_limit_k_max 19
_diffrn_reflns_limit_k_min -19
_diffrn_reflns_limit_l_max 7
_diffrn_reflns_limit_l_min -7
_diffrn_reflns_number 11969
_diffrn_reflns_point_group_measured_fraction_full 0.982
_diffrn_reflns_point_group_measured_fraction_max 0.985
_diffrn_reflns_theta_full 25.242
_diffrn_reflns_theta_max 27.090
_diffrn_reflns_theta_min 6.425
_diffrn_source 'sealed X-ray tube'
_diffrn_source_target Mo
_exptl_absorpt_coefficient_mu 2.513
_exptl_absorpt_correction_T_max 0.7455
_exptl_absorpt_correction_T_min 0.6128
_exptl_absorpt_correction_type multi-scan
_exptl_absorpt_process_details
;
SADABS-2008/1 (Bruker,2008) was used for absorption correction.
wR2(int) was 0.0622 before and 0.0494 after correction.
The Ratio of minimum to maximum transmission is 0.8220.
The \l/2 correction factor is 0.0015.
;
_exptl_crystal_density_diffrn 1.929
_exptl_crystal_description block
_exptl_crystal_F_000 728
_refine_diff_density_max 0.256
_refine_diff_density_min -0.375
_refine_diff_density_rms 0.060
_refine_ls_extinction_method none
_refine_ls_goodness_of_fit_ref 1.067
_refine_ls_hydrogen_treatment constr
_refine_ls_matrix_type full
_refine_ls_number_parameters 62
_refine_ls_number_reflns 1393
_refine_ls_number_restraints 0
_refine_ls_restrained_S_all 1.067
_refine_ls_R_factor_all 0.0216
_refine_ls_R_factor_gt 0.0161
_refine_ls_shift/su_max 0.000
_refine_ls_shift/su_mean 0.000
_refine_ls_structure_factor_coef Fsqd
_refine_ls_weighting_details 'w=1/[\s^2^(Fo^2^)+(0.0152P)^2^+0.3473P] where P=(Fo^2^+2Fc^2^)/3'
_refine_ls_weighting_scheme calc
_refine_ls_wR_factor_gt 0.0324
_refine_ls_wR_factor_ref 0.0341
_reflns_Friedel_coverage 0.000
_reflns_number_gt 1235
_reflns_number_total 1393
_reflns_threshold_expression 'I > 2\s(I)'
_cod_data_source_file d0cc04778c2.cif
_cod_data_source_block shelx_CCDC1
_cod_depositor_comments 'Adding full bibliography for 7127052--7127053.cif.'
_cod_original_formula_sum 'C3 H8 Cd0.50 Cl2 N'
_cod_database_code 7127053
_shelx_shelxl_version_number 2016/4
_shelx_space_group_comment
;
The symmetry employed for this shelxl refinement is uniquely defined
by the following loop, which should always be used as a source of
symmetry information in preference to the above space-group names.
They are only intended as comments.
;
_olex2_refinement_description
;
1. Fixed Uiso
 At 1.2 times of:
  All C(H) groups, All C(H,H) groups, All N(H,H) groups
 At 1.5 times of:
  All C(H,H,H) groups
2.a Ternary CH refined with riding coordinates:
 C3(H3)
2.b Secondary CH2 refined with riding coordinates:
 N1(H1A,H1B), C2(H2B,H2A)
2.c Idealised Me refined as rotating group:
 C4(H4A,H4B,H4C)
;
_olex2_submission_special_instructions 'No special instructions were received'

loop_
_space_group_symop_operation_xyz
'x, y, z'
'-x, y, -z+1/2'
'x+1/2, y+1/2, z'
'-x+1/2, y+1/2, -z+1/2'
'-x, -y, -z'
'x, -y, z-1/2'
'-x+1/2, -y+1/2, -z'
'x+1/2, -y+1/2, z-1/2'

loop_
_atom_site_label
_atom_site_type_symbol
_atom_site_fract_x
_atom_site_fract_y
_atom_site_fract_z
_atom_site_U_iso_or_equiv
_atom_site_adp_type
_atom_site_occupancy
_atom_site_site_symmetry_order
_atom_site_calc_flag
_atom_site_refinement_flags_posn
_atom_site_refinement_flags_adp
_atom_site_refinement_flags_occupancy
_atom_site_disorder_assembly
_atom_site_disorder_group
Cd1 Cd 0.000000 0.09457(2) 0.250000 0.02659(6) Uani 1 2 d S T P . .
Cl1 Cl 0.000000 0.07748(3) -0.250000 0.02366(12) Uani 1 2 d S T P . .
Cl2 Cl 0.17741(3) 0.08773(3) 0.38394(7) 0.02919(10) Uani 1 1 d . . . . .
Cl3 Cl 0.000000 0.25817(4) 0.250000 0.03240(13) Uani 1 2 d S T P . .
C3 C 0.31017(12) 0.18150(12) -0.0500(3) 0.0308(4) Uani 1 1 d . . . . .
H3 H 0.321854 0.204605 -0.198493 0.037 Uiso 1 1 calc R . . . .
C4 C 0.36035(16) 0.09537(13) 0.0142(5) 0.0521(5) Uani 1 1 d . . . . .
H4A H 0.355766 0.075878 0.169937 0.078 Uiso 1 1 calc GR . . . .
H4B H 0.423321 0.103494 0.019670 0.078 Uiso 1 1 calc GR . . . .
H4C H 0.333894 0.051934 -0.106181 0.078 Uiso 1 1 calc GR . . . .
N1 N 0.20958(10) 0.16758(9) -0.0942(3) 0.0301(3) Uani 1 1 d . . . . .
H1A H 0.190085 0.130348 -0.217490 0.036 Uiso 1 1 calc R . . . .
H1B H 0.198816 0.143306 0.036789 0.036 Uiso 1 1 calc R . . . .
C2 C 0.15803(12) 0.25154(12) -0.1503(3) 0.0328(4) Uani 1 1 d . . . . .
H2B H 0.093676 0.239931 -0.173347 0.039 Uiso 1 1 calc R . . . .
H2A H 0.165679 0.275533 -0.300556 0.039 Uiso 1 1 calc R . . . .

loop_
_atom_site_aniso_label
_atom_site_aniso_U_11
_atom_site_aniso_U_22
_atom_site_aniso_U_33
_atom_site_aniso_U_23
_atom_site_aniso_U_13
_atom_site_aniso_U_12
Cd1 0.02245(9) 0.02403(10) 0.03265(10) 0.000 0.00641(7) 0.000
Cl1 0.0261(3) 0.0219(3) 0.0230(3) 0.000 0.0067(2) 0.000
Cl2 0.0248(2) 0.0395(2) 0.02351(19) -0.00133(16) 0.00691(16) -0.00120(16)
Cl3 0.0340(3) 0.0268(3) 0.0381(3) 0.000 0.0125(3) 0.000
C3 0.0295(9) 0.0360(10) 0.0297(9) -0.0029(7) 0.0130(8) -0.0099(7)
C4 0.0461(12) 0.0411(12) 0.0707(15) -0.0006(11) 0.0188(11) -0.0039(9)
N1 0.0306(8) 0.0356(8) 0.0244(7) -0.0078(6) 0.0081(6) -0.0153(6)
C2 0.0284(9) 0.0398(10) 0.0272(8) -0.0023(7) 0.0025(7) -0.0100(7)

loop_
_atom_type_symbol
_atom_type_description
_atom_type_scat_dispersion_real
_atom_type_scat_dispersion_imag
_atom_type_scat_source
C C 0.0033 0.0016 'International Tables Vol C Tables 4.2.6.8 and 6.1.1.4'
H H 0.0000 0.0000 'International Tables Vol C Tables 4.2.6.8 and 6.1.1.4'
Cd Cd -0.8075 1.2024 'International Tables Vol C Tables 4.2.6.8 and 6.1.1.4'
Cl Cl 0.1484 0.1585 'International Tables Vol C Tables 4.2.6.8 and 6.1.1.4'
N N 0.0061 0.0033 'International Tables Vol C Tables 4.2.6.8 and 6.1.1.4'

loop_
_geom_angle_atom_site_label_1
_geom_angle_atom_site_label_2
_geom_angle_atom_site_label_3
_geom_angle
_geom_angle_site_symmetry_1
_geom_angle_site_symmetry_3
_geom_angle_publ_flag
Cl1 Cd1 Cl1 169.65(2) . 1_556 ?
Cl1 Cd1 Cl1 84.823(11) 5 1_556 ?
Cl1 Cd1 Cl1 84.824(10) 5 . ?
Cl2 Cd1 Cl1 90.530(9) 2 1_556 ?
Cl2 Cd1 Cl1 89.058(9) . 1_556 ?
Cl2 Cd1 Cl1 90.531(9) . . ?
Cl2 Cd1 Cl1 89.058(9) 2 . ?
Cl2 Cd1 Cl1 87.717(10) . 5 ?
Cl2 Cd1 Cl1 87.717(10) 2 5 ?
Cl2 Cd1 Cl2 175.43(2) . 2 ?
Cl3 Cd1 Cl1 95.177(10) . 1_556 ?
Cl3 Cd1 Cl1 180.0 . 5 ?
Cl3 Cd1 Cl1 95.176(10) . . ?
Cl3 Cd1 Cl2 92.283(10) . . ?
Cl3 Cd1 Cl2 92.283(10) . 2 ?
Cd1 Cl1 Cd1 95.176(10) 5 . ?
Cd1 Cl1 Cd1 169.65(2) . 1_554 ?
Cd1 Cl1 Cd1 95.177(10) 5 1_554 ?
C4 C3 C2 111.14(16) . 7 ?
N1 C3 C4 110.30(15) . . ?
N1 C3 C2 109.02(13) . 7 ?
C2 N1 C3 111.87(13) . . ?
N1 C2 C3 111.76(14) . 7 ?

loop_
_geom_bond_atom_site_label_1
_geom_bond_atom_site_label_2
_geom_bond_distance
_geom_bond_site_symmetry_2
_geom_bond_publ_flag
Cd1 Cl1 2.87507(11) . ?
Cd1 Cl1 2.6108(6) 5 ?
Cd1 Cl1 2.87508(11) 1_556 ?
Cd1 Cl2 2.6057(4) . ?
Cd1 Cl2 2.6058(4) 2 ?
Cd1 Cl3 2.4824(6) . ?
Cl1 Cd1 2.6109(6) 5 ?
Cl1 Cd1 2.87508(11) 1_554 ?
C3 C4 1.509(3) . ?
C3 N1 1.500(2) . ?
C3 C2 1.510(2) 7 ?
N1 C2 1.486(2) . ?
C2 C3 1.510(2) 7 ?

loop_
_geom_torsion_atom_site_label_1
_geom_torsion_atom_site_label_2
_geom_torsion_atom_site_label_3
_geom_torsion_atom_site_label_4
_geom_torsion
_geom_torsion_site_symmetry_1
_geom_torsion_site_symmetry_2
_geom_torsion_site_symmetry_3
_geom_torsion_site_symmetry_4
_geom_torsion_publ_flag
C3 N1 C2 C3 -57.43(18) . . . 7 ?
C4 C3 N1 C2 178.18(16) . . . . ?
C2 C3 N1 C2 55.88(19) 7 . . . ?
